data_7719402
loop_
_publ_author_name
'Kelly, Conor T.'
'Cuza, Emmelyne'
'Pasquetti, Eoin'
'Quinn, Niall'
'Griffin, Michael'
'Nockemann, Peter'
'M&#xfc;ller-Bunz, Helge'
'Bruno-Colmenarez, Julia'
'Felton, Solveig'
'Lada, Zoi G.'
'Morgan, Grace G.'

_publ_section_title
;
 Symmetric and asymmetric ligands for Fe<sup>III</sup> spin crossover -
 the influence of the <i>C</i><sub>2</sub> axis.
;
_journal_issue 38
_journal_name_full 'Dalton transactions (Cambridge, England : 2003)'
_journal_page_first 14522
_journal_page_last 14532
_journal_paper_doi 10.1039/d5dt01833a
_journal_volume 54
_journal_year 2025
_chemical_formula_moiety 'C25 H34 Fe N4 O6, C F3 O3 S, 0.269(H2 O)'
_chemical_formula_sum 'C26 H34.54 F3 Fe N4 O9.27 S'
_chemical_formula_weight 696.34
_space_group_crystal_system triclinic
_space_group_IT_number 2
_space_group_name_Hall '-P 1'
_space_group_name_H-M_alt 'P -1'
_atom_sites_solution_hydrogens mixed
_atom_sites_solution_primary dual
_audit_creation_date 2025-04-03
_audit_creation_method
;
Olex2 1.5
(compiled 2025.03.06 svn.red2d20d0 for OlexSys, GUI svn.r7188)
;
_audit_update_record
;
2025-06-04 deposited with the CCDC.	2025-09-05 downloaded from the CCDC.
;
_cell_angle_alpha 100.091(3)
_cell_angle_beta 92.453(3)
_cell_angle_gamma 98.673(3)
_cell_formula_units_Z 2
_cell_length_a 10.8992(3)
_cell_length_b 11.2625(4)
_cell_length_c 12.7396(4)
_cell_measurement_reflns_used 23902
_cell_measurement_temperature 100(2)
_cell_measurement_theta_max 76.7431
_cell_measurement_theta_min 3.5299
_cell_volume 1518.16(9)
_computing_cell_refinement
;
CrysAlisPro, Oxford Diffraction Ltd., 
Version 1.171.33.55 (release 05-01-2010 CrysAlis171 .NET) 
(compiled Jan  5 2010,16:28:46) 
;
_computing_data_collection
;
CrysAlisPro, Oxford Diffraction Ltd., 
Version 1.171.33.55 (release 05-01-2010 CrysAlis171 .NET) 
(compiled Jan  5 2010,16:28:46) 
;
_computing_data_reduction
;
CrysAlisPro, Oxford Diffraction Ltd., 
Version 1.171.33.55 (release 05-01-2010 CrysAlis171 .NET) 
(compiled Jan  5 2010,16:28:46) 
;
_computing_molecular_graphics 'Olex2 1.5 (Dolomanov et al., 2009)'
_computing_publication_material 'Olex2 1.5 (Dolomanov et al., 2009)'
_computing_structure_refinement 'SHELXL 2019/3 (Sheldrick, 2015)'
_computing_structure_solution 'SHELXT 2018/2 (Sheldrick, 2018)'
_diffrn_ambient_temperature 100(2)
_diffrn_detector_area_resol_mean 10.3196
_diffrn_measured_fraction_theta_full 1.000
_diffrn_measured_fraction_theta_max 0.985
_diffrn_measurement_device_type Supernova
_diffrn_measurement_method '\w scans'
_diffrn_radiation_type CuK\a
_diffrn_radiation_wavelength 1.54184
_diffrn_reflns_av_R_equivalents 0.0456
_diffrn_reflns_av_unetI/netI 0.0269
_diffrn_reflns_Laue_measured_fraction_full 1.000
_diffrn_reflns_Laue_measured_fraction_max 0.985
_diffrn_reflns_limit_h_max 13
_diffrn_reflns_limit_h_min -13
_diffrn_reflns_limit_k_max 14
_diffrn_reflns_limit_k_min -14
_diffrn_reflns_limit_l_max 15
_diffrn_reflns_limit_l_min -16
_diffrn_reflns_number 28307
_diffrn_reflns_point_group_measured_fraction_full 1.000
_diffrn_reflns_point_group_measured_fraction_max 0.985
_diffrn_reflns_theta_full 67.684
_diffrn_reflns_theta_max 76.946
_diffrn_reflns_theta_min 3.533
_exptl_absorpt_coefficient_mu 5.314
_exptl_absorpt_correction_T_max 0.727
_exptl_absorpt_correction_T_min 0.260
_exptl_absorpt_correction_type analytical
_exptl_absorpt_process_details
;
CrysAlisPro, Oxford Diffraction Ltd., 
Version 1.171.33.55 (release 05-01-2010 CrysAlis171 .NET) 
(compiled Jan  5 2010,16:28:46) 
Analytical numeric absorption correction using a multifaceted crystal
model based on expressions derived by R.C. Clark & J.S. Reid.
(Clark, R. C. & Reid, J. S. (1995). Acta Cryst. A51, 887-897)
;
_exptl_crystal_colour black
_exptl_crystal_colour_primary black
_exptl_crystal_density_diffrn 1.523
_exptl_crystal_density_method 'not measured'
_exptl_crystal_description lath
_exptl_crystal_F_000 723
_exptl_crystal_size_max 0.3184
_exptl_crystal_size_mid 0.1533
_exptl_crystal_size_min 0.0658
_refine_diff_density_max 0.448
_refine_diff_density_min -0.437
_refine_diff_density_rms 0.054
_refine_ls_extinction_method none
_refine_ls_goodness_of_fit_ref 1.078
_refine_ls_hydrogen_treatment mixed
_refine_ls_matrix_type full
_refine_ls_number_parameters 422
_refine_ls_number_reflns 6318
_refine_ls_number_restraints 0
_refine_ls_restrained_S_all 1.078
_refine_ls_R_factor_all 0.0328
_refine_ls_R_factor_gt 0.0316
_refine_ls_shift/su_max 0.001
_refine_ls_shift/su_mean 0.000
_refine_ls_structure_factor_coef Fsqd
_refine_ls_weighting_details 'w=1/[\s^2^(Fo^2^)+(0.0435P)^2^+0.8593P] where P=(Fo^2^+2Fc^2^)/3'
_refine_ls_weighting_scheme calc
_refine_ls_wR_factor_gt 0.0855
_refine_ls_wR_factor_ref 0.0866
_reflns_Friedel_coverage 0.000
_reflns_number_gt 6114
_reflns_number_total 6318
_reflns_threshold_expression 'I > 2\s(I)'
_cod_data_source_file d5dt01833a2.cif
_cod_data_source_block 1-12c_mor434
_cod_depositor_comments 'Adding full bibliography for 7719387--7719420.cif.'
_cod_database_code 7719402
_shelx_shelxl_version_number 2019/3
_shelx_space_group_comment
;
The symmetry employed for this shelxl refinement is uniquely defined
by the following loop, which should always be used as a source of
symmetry information in preference to the above space-group names.
They are only intended as comments.
;
_olex2_refinement_description
;
1. Fixed Uiso
 At 1.2 times of:
  All C(H) groups, All C(H,H) groups
 At 1.5 times of:
  All C(H,H,H) groups, All O(H,H) groups
2. Others
 Sof(O10)=Sof(H10C)=Sof(H10D)=FVAR(1)
3.a Free rotating group:
 O10(H10C,H10D)
3.b Secondary CH2 refined with riding coordinates:
 C16(H16A,H16B), C15(H15A,H15B), C10(H10A,H10B), C11(H11A,H11B), C14(H14A,
 H14B), C13(H13A,H13B), C12(H12A,H12B)
3.c Aromatic/amide H refined with riding coordinates:
 C22(H22), C17(H17), C20(H20), C2(H2A), C9(H9), C4(H4)
3.d Idealised Me refined as rotating group:
 C24(H24A,H24B,H24C), C8(H8A,H8B,H8C), C25(H25A,H25B,H25C), C7(H7A,H7B,H7C)
;
_olex2_submission_special_instructions 'No special instructions were received'

loop_
_space_group_symop_operation_xyz
'x, y, z'
'-x, -y, -z'

loop_
_atom_site_label
_atom_site_type_symbol
_atom_site_fract_x
_atom_site_fract_y
_atom_site_fract_z
_atom_site_U_iso_or_equiv
_atom_site_adp_type
_atom_site_occupancy
_atom_site_site_symmetry_order
_atom_site_calc_flag
_atom_site_refinement_flags_posn
_atom_site_refinement_flags_adp
_atom_site_refinement_flags_occupancy
_atom_site_disorder_assembly
_atom_site_disorder_group
Fe Fe 0.30787(2) 0.33876(2) 0.67977(2) 0.01429(8) Uani 1 1 d . . . . .
S S 1.02522(4) 0.26618(4) 0.24495(3) 0.02403(10) Uani 1 1 d . . . . .
O4 O 0.57590(11) 0.20756(10) 0.32338(9) 0.0190(2) Uani 1 1 d . . . . .
O6 O 0.43209(11) 0.23251(10) 0.67097(9) 0.0187(2) Uani 1 1 d . . . . .
O5 O 0.75004(11) -0.00167(10) 0.56914(9) 0.0190(2) Uani 1 1 d . . . . .
O1 O 0.41066(11) 0.48406(10) 0.75749(9) 0.0186(2) Uani 1 1 d . . . . .
O3 O 0.27173(12) 0.53214(11) 1.10636(9) 0.0243(3) Uani 1 1 d . . . . .
F1 F 0.86208(11) 0.11593(14) 0.10575(10) 0.0450(3) Uani 1 1 d . . . . .
F2 F 1.01692(13) 0.20822(14) 0.03673(10) 0.0474(3) Uani 1 1 d . . . . .
O2 O 0.58446(12) 0.83249(11) 1.01736(10) 0.0260(3) Uani 1 1 d . . . . .
F3 F 1.04159(13) 0.06090(11) 0.11801(11) 0.0442(3) Uani 1 1 d . . . . .
O7 O 0.98157(14) 0.19506(14) 0.32360(11) 0.0344(3) Uani 1 1 d . . . . .
N1 N 0.23711(13) 0.31370(12) 0.82473(11) 0.0175(3) Uani 1 1 d . . . . .
N4 N 0.35459(12) 0.36637(12) 0.52628(11) 0.0162(3) Uani 1 1 d . . . . .
O9 O 1.15857(13) 0.29558(14) 0.24531(12) 0.0380(3) Uani 1 1 d . . . . .
N2 N 0.17122(13) 0.16873(12) 0.63060(11) 0.0179(3) Uani 1 1 d . . . . .
N3 N 0.16920(13) 0.44809(12) 0.63835(11) 0.0173(3) Uani 1 1 d . . . . .
O8 O 0.95681(17) 0.36321(14) 0.23428(13) 0.0449(4) Uani 1 1 d . . . . .
C23 C 0.50588(14) 0.19376(14) 0.59858(12) 0.0150(3) Uani 1 1 d . . . . .
C21 C 0.66806(14) 0.07441(14) 0.55154(13) 0.0159(3) Uani 1 1 d . . . . .
C22 C 0.58782(15) 0.11633(14) 0.62532(12) 0.0162(3) Uani 1 1 d . . . . .
H22 H 0.587887 0.093137 0.693519 0.019 Uiso 1 1 calc R U . . .
C17 C 0.43201(15) 0.31370(14) 0.46717(13) 0.0163(3) Uani 1 1 d . . . . .
H17 H 0.440681 0.333665 0.398154 0.020 Uiso 1 1 calc R U . . .
C18 C 0.50555(14) 0.22816(14) 0.49668(12) 0.0156(3) Uani 1 1 d . . . . .
C16 C 0.29157(16) 0.45606(15) 0.48269(13) 0.0188(3) Uani 1 1 d . . . . .
H16A H 0.224170 0.413437 0.428541 0.023 Uiso 1 1 calc R U . . .
H16B H 0.351577 0.509335 0.448155 0.023 Uiso 1 1 calc R U . . .
C3 C 0.50672(15) 0.72408(15) 0.98446(13) 0.0192(3) Uani 1 1 d . . . . .
C19 C 0.58762(14) 0.17889(14) 0.42252(12) 0.0158(3) Uani 1 1 d . . . . .
C1 C 0.41552(15) 0.54689(14) 0.85544(12) 0.0160(3) Uani 1 1 d . . . . .
C20 C 0.67007(15) 0.10669(14) 0.45006(13) 0.0170(3) Uani 1 1 d . . . . .
H20 H 0.727580 0.079008 0.401162 0.020 Uiso 1 1 calc R U . . .
C15 C 0.23800(15) 0.53209(14) 0.57497(13) 0.0186(3) Uani 1 1 d . . . . .
H15A H 0.305923 0.588120 0.620792 0.022 Uiso 1 1 calc R U . . .
H15B H 0.181011 0.581748 0.547111 0.022 Uiso 1 1 calc R U . . .
C6 C 0.33815(15) 0.50569(14) 0.93309(13) 0.0171(3) Uani 1 1 d . . . . .
C2 C 0.50041(15) 0.65611(15) 0.88242(13) 0.0186(3) Uani 1 1 d . . . . .
H2A H 0.553134 0.683099 0.830928 0.022 Uiso 1 1 calc R U . . .
C9 C 0.25817(15) 0.39023(15) 0.91461(13) 0.0177(3) Uani 1 1 d . . . . .
H9 H 0.216493 0.367387 0.973769 0.021 Uiso 1 1 calc R U . . .
C4 C 0.43147(16) 0.68626(16) 1.06367(13) 0.0212(3) Uani 1 1 d . . . . .
H4 H 0.437357 0.734109 1.133489 0.025 Uiso 1 1 calc R U . . .
C5 C 0.34941(15) 0.57850(15) 1.03744(13) 0.0191(3) Uani 1 1 d . . . . .
C10 C 0.15517(16) 0.19712(15) 0.82479(13) 0.0201(3) Uani 1 1 d . . . . .
H10A H 0.067050 0.209192 0.823884 0.024 Uiso 1 1 calc R U . . .
H10B H 0.175029 0.164566 0.889711 0.024 Uiso 1 1 calc R U . . .
C11 C 0.17673(17) 0.10900(15) 0.72566(13) 0.0211(3) Uani 1 1 d . . . . .
H11A H 0.259163 0.083667 0.734142 0.025 Uiso 1 1 calc R U . . .
H11B H 0.112406 0.035062 0.715565 0.025 Uiso 1 1 calc R U . . .
C14 C 0.04430(16) 0.39223(15) 0.58533(14) 0.0217(3) Uani 1 1 d . . . . .
H14A H 0.052184 0.368984 0.507582 0.026 Uiso 1 1 calc R U . . .
H14B H -0.011722 0.454177 0.595649 0.026 Uiso 1 1 calc R U . . .
C13 C -0.01454(16) 0.28036(16) 0.62709(15) 0.0232(3) Uani 1 1 d . . . . .
H13A H -0.104686 0.263666 0.605363 0.028 Uiso 1 1 calc R U . . .
H13B H -0.005117 0.298122 0.706177 0.028 Uiso 1 1 calc R U . . .
C24 C 0.66081(18) 0.16530(17) 0.24772(14) 0.0254(4) Uani 1 1 d . . . . .
H24A H 0.651365 0.200689 0.183408 0.038 Uiso 1 1 calc R U . . .
H24B H 0.642732 0.075979 0.228593 0.038 Uiso 1 1 calc R U . . .
H24C H 0.746305 0.190380 0.279520 0.038 Uiso 1 1 calc R U . . .
C12 C 0.04195(16) 0.16653(16) 0.58689(14) 0.0236(4) Uani 1 1 d . . . . .
H12A H -0.011818 0.094906 0.604857 0.028 Uiso 1 1 calc R U . . .
H12B H 0.041320 0.154903 0.508009 0.028 Uiso 1 1 calc R U . . .
C26 C 0.98390(17) 0.15797(18) 0.11976(15) 0.0279(4) Uani 1 1 d . . . . .
C8 C 0.28427(19) 0.59250(18) 1.21541(14) 0.0291(4) Uani 1 1 d . . . . .
H8A H 0.265301 0.675494 1.219901 0.044 Uiso 1 1 calc R U . . .
H8B H 0.369730 0.596440 1.244666 0.044 Uiso 1 1 calc R U . . .
H8C H 0.226399 0.547008 1.256582 0.044 Uiso 1 1 calc R U . . .
C25 C 0.75495(17) -0.03795(17) 0.67139(14) 0.0245(4) Uani 1 1 d . . . . .
H25A H 0.815968 -0.093364 0.672883 0.037 Uiso 1 1 calc R U . . .
H25B H 0.672784 -0.079820 0.683818 0.037 Uiso 1 1 calc R U . . .
H25C H 0.779461 0.034526 0.727382 0.037 Uiso 1 1 calc R U . . .
C7 C 0.65495(19) 0.88200(18) 0.93844(15) 0.0312(4) Uani 1 1 d . . . . .
H7A H 0.598139 0.895645 0.881607 0.047 Uiso 1 1 calc R U . . .
H7B H 0.708806 0.824504 0.908002 0.047 Uiso 1 1 calc R U . . .
H7C H 0.706188 0.959776 0.971617 0.047 Uiso 1 1 calc R U . . .
H3 H 0.155(2) 0.495(2) 0.6984(19) 0.027(5) Uiso 1 1 d . . . . .
H2 H 0.208(2) 0.128(2) 0.5815(18) 0.025(5) Uiso 1 1 d . . . . .
O10 O -0.0004(6) 0.4545(7) 0.8877(7) 0.060(3) Uani 0.269(7) 1 d G . P . .
H10C H 0.013089 0.522434 0.863260 0.090 Uiso 0.269(7) 1 d G U P . .
H10D H -0.057256 0.465368 0.932724 0.090 Uiso 0.269(7) 1 d G U P . .

loop_
_atom_site_aniso_label
_atom_site_aniso_U_11
_atom_site_aniso_U_22
_atom_site_aniso_U_33
_atom_site_aniso_U_23
_atom_site_aniso_U_13
_atom_site_aniso_U_12
Fe 0.01591(13) 0.01339(13) 0.01287(13) -0.00031(9) 0.00254(9) 0.00290(9)
S 0.0272(2) 0.0212(2) 0.0207(2) -0.00375(15) 0.00182(16) 0.00318(16)
O4 0.0222(6) 0.0221(6) 0.0148(5) 0.0036(4) 0.0066(4) 0.0084(5)
O6 0.0210(6) 0.0213(6) 0.0151(5) 0.0021(4) 0.0053(4) 0.0080(5)
O5 0.0196(6) 0.0196(6) 0.0193(6) 0.0033(4) 0.0020(4) 0.0078(4)
O1 0.0208(6) 0.0188(5) 0.0143(5) -0.0007(4) 0.0024(4) 0.0013(4)
O3 0.0284(6) 0.0248(6) 0.0152(6) -0.0030(5) 0.0069(5) -0.0034(5)
F1 0.0242(6) 0.0692(9) 0.0291(6) -0.0138(6) 0.0018(5) -0.0057(6)
F2 0.0525(8) 0.0652(9) 0.0224(6) 0.0052(6) 0.0133(5) 0.0034(7)
O2 0.0309(7) 0.0209(6) 0.0213(6) -0.0002(5) 0.0002(5) -0.0059(5)
F3 0.0452(7) 0.0292(6) 0.0516(8) -0.0131(6) 0.0070(6) 0.0077(5)
O7 0.0384(8) 0.0405(8) 0.0224(7) 0.0044(6) 0.0016(6) 0.0021(6)
N1 0.0200(7) 0.0147(6) 0.0166(6) 0.0003(5) 0.0037(5) 0.0013(5)
N4 0.0176(6) 0.0146(6) 0.0163(6) 0.0014(5) 0.0011(5) 0.0038(5)
O9 0.0285(7) 0.0350(8) 0.0419(8) -0.0053(6) -0.0006(6) -0.0069(6)
N2 0.0208(7) 0.0151(6) 0.0166(6) -0.0014(5) 0.0040(5) 0.0028(5)
N3 0.0180(7) 0.0152(6) 0.0172(7) -0.0013(5) 0.0019(5) 0.0031(5)
O8 0.0605(10) 0.0356(8) 0.0439(9) 0.0031(7) 0.0158(8) 0.0262(8)
C23 0.0143(7) 0.0129(7) 0.0163(7) -0.0007(6) 0.0015(5) 0.0010(6)
C21 0.0134(7) 0.0127(7) 0.0199(8) 0.0001(6) -0.0012(6) 0.0009(6)
C22 0.0173(7) 0.0156(7) 0.0150(7) 0.0011(6) 0.0007(6) 0.0024(6)
C17 0.0170(7) 0.0153(7) 0.0152(7) 0.0011(6) 0.0022(6) 0.0003(6)
C18 0.0158(7) 0.0134(7) 0.0163(7) 0.0001(6) 0.0016(6) 0.0011(6)
C16 0.0220(8) 0.0170(7) 0.0183(8) 0.0035(6) 0.0022(6) 0.0057(6)
C3 0.0197(8) 0.0158(7) 0.0204(8) 0.0007(6) -0.0026(6) 0.0013(6)
C19 0.0165(7) 0.0142(7) 0.0152(7) 0.0010(6) 0.0022(6) -0.0007(6)
C1 0.0178(7) 0.0163(7) 0.0135(7) 0.0007(6) -0.0004(6) 0.0042(6)
C20 0.0165(7) 0.0156(7) 0.0179(7) -0.0003(6) 0.0037(6) 0.0025(6)
C15 0.0201(8) 0.0140(7) 0.0213(8) 0.0014(6) 0.0008(6) 0.0044(6)
C6 0.0178(7) 0.0170(7) 0.0162(7) 0.0017(6) 0.0009(6) 0.0035(6)
C2 0.0203(8) 0.0189(8) 0.0168(7) 0.0039(6) 0.0013(6) 0.0029(6)
C9 0.0194(8) 0.0185(8) 0.0156(7) 0.0028(6) 0.0041(6) 0.0038(6)
C4 0.0253(8) 0.0209(8) 0.0159(8) -0.0010(6) 0.0014(6) 0.0039(7)
C5 0.0203(8) 0.0196(8) 0.0171(8) 0.0014(6) 0.0033(6) 0.0040(6)
C10 0.0245(8) 0.0168(8) 0.0180(8) 0.0025(6) 0.0054(6) -0.0004(6)
C11 0.0277(9) 0.0136(7) 0.0213(8) 0.0019(6) 0.0047(6) 0.0018(6)
C14 0.0191(8) 0.0210(8) 0.0237(8) 0.0012(6) -0.0013(6) 0.0030(6)
C13 0.0184(8) 0.0229(8) 0.0271(9) 0.0022(7) 0.0015(6) 0.0023(7)
C24 0.0303(9) 0.0322(9) 0.0187(8) 0.0067(7) 0.0112(7) 0.0159(8)
C12 0.0229(8) 0.0191(8) 0.0253(9) -0.0005(7) -0.0015(7) -0.0012(7)
C26 0.0235(9) 0.0331(10) 0.0236(9) -0.0029(7) 0.0066(7) 0.0014(7)
C8 0.0356(10) 0.0311(10) 0.0156(8) -0.0049(7) 0.0070(7) -0.0010(8)
C25 0.0266(9) 0.0276(9) 0.0220(8) 0.0067(7) 0.0009(7) 0.0106(7)
C7 0.0346(10) 0.0271(9) 0.0258(9) 0.0027(7) 0.0014(8) -0.0116(8)
O10 0.032(4) 0.060(5) 0.095(7) 0.034(4) -0.007(3) 0.008(3)

loop_
_atom_type_symbol
_atom_type_description
_atom_type_scat_dispersion_real
_atom_type_scat_dispersion_imag
_atom_type_scat_source
C C 0.0181 0.0091 'International Tables Vol C Tables 4.2.6.8 and 6.1.1.4'
H H 0.0000 0.0000 'International Tables Vol C Tables 4.2.6.8 and 6.1.1.4'
F F 0.0727 0.0534 'International Tables Vol C Tables 4.2.6.8 and 6.1.1.4'
Fe Fe -1.1336 3.1974 'International Tables Vol C Tables 4.2.6.8 and 6.1.1.4'
N N 0.0311 0.0180 'International Tables Vol C Tables 4.2.6.8 and 6.1.1.4'
O O 0.0492 0.0322 'International Tables Vol C Tables 4.2.6.8 and 6.1.1.4'
S S 0.3331 0.5567 'International Tables Vol C Tables 4.2.6.8 and 6.1.1.4'

loop_
_geom_angle_atom_site_label_1
_geom_angle_atom_site_label_2
_geom_angle_atom_site_label_3
_geom_angle
_geom_angle_site_symmetry_1
_geom_angle_site_symmetry_3
_geom_angle_publ_flag
O6 Fe N1 100.38(5) . . ?
O6 Fe N4 86.10(5) . . ?
O6 Fe N2 85.61(5) . . ?
O6 Fe N3 163.02(5) . . ?
O1 Fe O6 97.68(5) . . ?
O1 Fe N1 87.07(5) . . ?
O1 Fe N4 96.47(5) . . ?
O1 Fe N2 165.40(5) . . ?
O1 Fe N3 90.12(5) . . ?
N1 Fe N4 172.17(5) . . ?
N1 Fe N2 78.34(5) . . ?
N1 Fe N3 95.03(5) . . ?
N4 Fe N2 97.94(5) . . ?
N4 Fe N3 78.02(5) . . ?
N3 Fe N2 90.62(5) . . ?
O7 S C26 102.58(9) . . ?
O9 S O7 114.84(9) . . ?
O9 S C26 102.82(8) . . ?
O8 S O7 114.27(10) . . ?
O8 S O9 116.09(10) . . ?
O8 S C26 103.70(10) . . ?
C19 O4 C24 116.90(13) . . ?
C23 O6 Fe 135.47(10) . . ?
C21 O5 C25 117.82(12) . . ?
C1 O1 Fe 134.59(10) . . ?
C5 O3 C8 118.10(14) . . ?
C3 O2 C7 117.28(13) . . ?
C9 N1 Fe 126.48(11) . . ?
C9 N1 C10 117.03(13) . . ?
C10 N1 Fe 116.49(10) . . ?
C17 N4 Fe 127.18(11) . . ?
C17 N4 C16 117.32(13) . . ?
C16 N4 Fe 115.50(10) . . ?
Fe N2 H2 102.3(15) . . ?
C11 N2 Fe 102.56(10) . . ?
C11 N2 H2 106.9(15) . . ?
C12 N2 Fe 123.47(10) . . ?
C12 N2 C11 113.17(13) . . ?
C12 N2 H2 107.1(15) . . ?
Fe N3 H3 106.7(15) . . ?
C15 N3 Fe 103.48(9) . . ?
C15 N3 C14 111.36(13) . . ?
C15 N3 H3 105.7(15) . . ?
C14 N3 Fe 122.67(10) . . ?
C14 N3 H3 105.8(15) . . ?
O6 C23 C22 117.68(14) . . ?
O6 C23 C18 122.04(14) . . ?
C22 C23 C18 120.27(14) . . ?
O5 C21 C22 124.06(14) . . ?
O5 C21 C20 114.26(14) . . ?
C22 C21 C20 121.68(15) . . ?
C23 C22 H22 120.3 . . ?
C21 C22 C23 119.48(14) . . ?
C21 C22 H22 120.3 . . ?
N4 C17 H17 117.1 . . ?
N4 C17 C18 125.75(15) . . ?
C18 C17 H17 117.1 . . ?
C23 C18 C17 123.23(14) . . ?
C23 C18 C19 117.75(14) . . ?
C19 C18 C17 118.94(14) . . ?
N4 C16 H16A 110.1 . . ?
N4 C16 H16B 110.1 . . ?
N4 C16 C15 107.83(13) . . ?
H16A C16 H16B 108.5 . . ?
C15 C16 H16A 110.1 . . ?
C15 C16 H16B 110.1 . . ?
O2 C3 C2 123.64(15) . . ?
O2 C3 C4 114.34(14) . . ?
C2 C3 C4 122.01(15) . . ?
O4 C19 C18 114.90(14) . . ?
O4 C19 C20 123.37(14) . . ?
C20 C19 C18 121.72(14) . . ?
O1 C1 C6 121.46(14) . . ?
O1 C1 C2 118.38(14) . . ?
C2 C1 C6 120.16(14) . . ?
C21 C20 H20 120.5 . . ?
C19 C20 C21 118.98(14) . . ?
C19 C20 H20 120.5 . . ?
N3 C15 C16 108.61(12) . . ?
N3 C15 H15A 110.0 . . ?
N3 C15 H15B 110.0 . . ?
C16 C15 H15A 110.0 . . ?
C16 C15 H15B 110.0 . . ?
H15A C15 H15B 108.3 . . ?
C1 C6 C9 123.29(14) . . ?
C1 C6 C5 118.08(14) . . ?
C5 C6 C9 118.39(14) . . ?
C3 C2 C1 119.48(15) . . ?
C3 C2 H2A 120.3 . . ?
C1 C2 H2A 120.3 . . ?
N1 C9 C6 126.12(15) . . ?
N1 C9 H9 116.9 . . ?
C6 C9 H9 116.9 . . ?
C3 C4 H4 120.8 . . ?
C5 C4 C3 118.42(15) . . ?
C5 C4 H4 120.8 . . ?
O3 C5 C6 114.01(14) . . ?
O3 C5 C4 124.15(15) . . ?
C4 C5 C6 121.84(15) . . ?
N1 C10 H10A 110.2 . . ?
N1 C10 H10B 110.2 . . ?
N1 C10 C11 107.40(13) . . ?
H10A C10 H10B 108.5 . . ?
C11 C10 H10A 110.2 . . ?
C11 C10 H10B 110.2 . . ?
N2 C11 C10 109.77(13) . . ?
N2 C11 H11A 109.7 . . ?
N2 C11 H11B 109.7 . . ?
C10 C11 H11A 109.7 . . ?
C10 C11 H11B 109.7 . . ?
H11A C11 H11B 108.2 . . ?
N3 C14 H14A 108.8 . . ?
N3 C14 H14B 108.8 . . ?
N3 C14 C13 113.71(14) . . ?
H14A C14 H14B 107.7 . . ?
C13 C14 H14A 108.8 . . ?
C13 C14 H14B 108.8 . . ?
C14 C13 H13A 108.9 . . ?
C14 C13 H13B 108.9 . . ?
C14 C13 C12 113.44(14) . . ?
H13A C13 H13B 107.7 . . ?
C12 C13 H13A 108.9 . . ?
C12 C13 H13B 108.9 . . ?
O4 C24 H24A 109.5 . . ?
O4 C24 H24B 109.5 . . ?
O4 C24 H24C 109.5 . . ?
H24A C24 H24B 109.5 . . ?
H24A C24 H24C 109.5 . . ?
H24B C24 H24C 109.5 . . ?
N2 C12 C13 115.18(14) . . ?
N2 C12 H12A 108.5 . . ?
N2 C12 H12B 108.5 . . ?
C13 C12 H12A 108.5 . . ?
C13 C12 H12B 108.5 . . ?
H12A C12 H12B 107.5 . . ?
F1 C26 S 112.20(12) . . ?
F1 C26 F3 106.93(16) . . ?
F2 C26 S 111.31(14) . . ?
F2 C26 F1 108.01(17) . . ?
F2 C26 F3 107.58(15) . . ?
F3 C26 S 110.60(14) . . ?
O3 C8 H8A 109.5 . . ?
O3 C8 H8B 109.5 . . ?
O3 C8 H8C 109.5 . . ?
H8A C8 H8B 109.5 . . ?
H8A C8 H8C 109.5 . . ?
H8B C8 H8C 109.5 . . ?
O5 C25 H25A 109.5 . . ?
O5 C25 H25B 109.5 . . ?
O5 C25 H25C 109.5 . . ?
H25A C25 H25B 109.5 . . ?
H25A C25 H25C 109.5 . . ?
H25B C25 H25C 109.5 . . ?
O2 C7 H7A 109.5 . . ?
O2 C7 H7B 109.5 . . ?
O2 C7 H7C 109.5 . . ?
H7A C7 H7B 109.5 . . ?
H7A C7 H7C 109.5 . . ?
H7B C7 H7C 109.5 . . ?
H10C O10 H10D 104.5 . . ?

loop_
_geom_bond_atom_site_label_1
_geom_bond_atom_site_label_2
_geom_bond_distance
_geom_bond_site_symmetry_2
_geom_bond_publ_flag
Fe O6 1.9319(12) . ?
Fe O1 1.9230(12) . ?
Fe N1 2.0794(13) . ?
Fe N4 2.1048(13) . ?
Fe N2 2.2176(14) . ?
Fe N3 2.1908(14) . ?
S O7 1.4419(15) . ?
S O9 1.4408(15) . ?
S O8 1.4345(16) . ?
S C26 1.8231(19) . ?
O4 C19 1.3629(19) . ?
O4 C24 1.4354(19) . ?
O6 C23 1.3100(19) . ?
O5 C21 1.3652(19) . ?
O5 C25 1.433(2) . ?
O1 C1 1.3169(19) . ?
O3 C5 1.361(2) . ?
O3 C8 1.427(2) . ?
F1 C26 1.334(2) . ?
F2 C26 1.323(2) . ?
O2 C3 1.365(2) . ?
O2 C7 1.430(2) . ?
F3 C26 1.338(2) . ?
N1 C9 1.296(2) . ?
N1 C10 1.473(2) . ?
N4 C17 1.296(2) . ?
N4 C16 1.474(2) . ?
N2 C11 1.488(2) . ?
N2 C12 1.488(2) . ?
N2 H2 0.86(2) . ?
N3 C15 1.488(2) . ?
N3 C14 1.490(2) . ?
N3 H3 0.88(2) . ?
C23 C22 1.410(2) . ?
C23 C18 1.418(2) . ?
C21 C22 1.382(2) . ?
C21 C20 1.403(2) . ?
C22 H22 0.9500 . ?
C17 H17 0.9500 . ?
C17 C18 1.430(2) . ?
C18 C19 1.428(2) . ?
C16 H16A 0.9900 . ?
C16 H16B 0.9900 . ?
C16 C15 1.521(2) . ?
C3 C2 1.381(2) . ?
C3 C4 1.410(2) . ?
C19 C20 1.373(2) . ?
C1 C6 1.421(2) . ?
C1 C2 1.403(2) . ?
C20 H20 0.9500 . ?
C15 H15A 0.9900 . ?
C15 H15B 0.9900 . ?
C6 C9 1.428(2) . ?
C6 C5 1.424(2) . ?
C2 H2A 0.9500 . ?
C9 H9 0.9500 . ?
C4 H4 0.9500 . ?
C4 C5 1.375(2) . ?
C10 H10A 0.9900 . ?
C10 H10B 0.9900 . ?
C10 C11 1.514(2) . ?
C11 H11A 0.9900 . ?
C11 H11B 0.9900 . ?
C14 H14A 0.9900 . ?
C14 H14B 0.9900 . ?
C14 C13 1.517(2) . ?
C13 H13A 0.9900 . ?
C13 H13B 0.9900 . ?
C13 C12 1.523(2) . ?
C24 H24A 0.9800 . ?
C24 H24B 0.9800 . ?
C24 H24C 0.9800 . ?
C12 H12A 0.9900 . ?
C12 H12B 0.9900 . ?
C8 H8A 0.9800 . ?
C8 H8B 0.9800 . ?
C8 H8C 0.9800 . ?
C25 H25A 0.9800 . ?
C25 H25B 0.9800 . ?
C25 H25C 0.9800 . ?
C7 H7A 0.9800 . ?
C7 H7B 0.9800 . ?
C7 H7C 0.9800 . ?
O10 H10C 0.8700 . ?
O10 H10D 0.8700 . ?

loop_
_geom_hbond_atom_site_label_D
_geom_hbond_atom_site_label_H
_geom_hbond_atom_site_label_A
_geom_hbond_distance_DH
_geom_hbond_distance_HA
_geom_hbond_distance_DA
_geom_hbond_angle_DHA
_geom_hbond_site_symmetry_A
_geom_hbond_publ_flag
O10 H10C O8 0.87 1.94 2.782(8) 161.4 2_666 yes

loop_
_geom_torsion_atom_site_label_1
_geom_torsion_atom_site_label_2
_geom_torsion_atom_site_label_3
_geom_torsion_atom_site_label_4
_geom_torsion
_geom_torsion_site_symmetry_1
_geom_torsion_site_symmetry_2
_geom_torsion_site_symmetry_3
_geom_torsion_site_symmetry_4
_geom_torsion_publ_flag
Fe O6 C23 C22 178.54(11) . . . . ?
Fe O6 C23 C18 -1.0(2) . . . . ?
Fe O1 C1 C6 4.9(2) . . . . ?
Fe O1 C1 C2 -175.72(11) . . . . ?
Fe N1 C9 C6 -2.5(2) . . . . ?
Fe N1 C10 C11 17.78(17) . . . . ?
Fe N4 C17 C18 -2.4(2) . . . . ?
Fe N4 C16 C15 16.63(16) . . . . ?
Fe N2 C11 C10 53.67(14) . . . . ?
Fe N2 C12 C13 -29.8(2) . . . . ?
Fe N3 C15 C16 55.11(13) . . . . ?
Fe N3 C14 C13 39.97(18) . . . . ?
O4 C19 C20 C21 -174.90(14) . . . . ?
O6 C23 C22 C21 -179.37(14) . . . . ?
O6 C23 C18 C17 4.5(2) . . . . ?
O6 C23 C18 C19 -178.67(14) . . . . ?
O5 C21 C22 C23 -179.36(14) . . . . ?
O5 C21 C20 C19 177.37(13) . . . . ?
O1 C1 C6 C9 5.5(2) . . . . ?
O1 C1 C6 C5 179.68(14) . . . . ?
O1 C1 C2 C3 179.58(15) . . . . ?
O2 C3 C2 C1 -178.65(15) . . . . ?
O2 C3 C4 C5 179.45(15) . . . . ?
O7 S C26 F1 58.53(17) . . . . ?
O7 S C26 F2 179.70(14) . . . . ?
O7 S C26 F3 -60.77(14) . . . . ?
N1 C10 C11 N2 -48.70(18) . . . . ?
N4 C17 C18 C23 -2.6(3) . . . . ?
N4 C17 C18 C19 -179.44(15) . . . . ?
N4 C16 C15 N3 -48.33(17) . . . . ?
O9 S C26 F1 178.01(15) . . . . ?
O9 S C26 F2 -60.82(16) . . . . ?
O9 S C26 F3 58.71(15) . . . . ?
N3 C14 C13 C12 -75.61(19) . . . . ?
O8 S C26 F1 -60.67(17) . . . . ?
O8 S C26 F2 60.50(16) . . . . ?
O8 S C26 F3 -179.97(13) . . . . ?
C23 C18 C19 O4 175.02(13) . . . . ?
C23 C18 C19 C20 -4.0(2) . . . . ?
C22 C23 C18 C17 -175.01(14) . . . . ?
C22 C23 C18 C19 1.8(2) . . . . ?
C22 C21 C20 C19 -1.9(2) . . . . ?
C17 N4 C16 C15 -163.22(14) . . . . ?
C17 C18 C19 O4 -8.0(2) . . . . ?
C17 C18 C19 C20 172.99(14) . . . . ?
C18 C23 C22 C21 0.2(2) . . . . ?
C18 C19 C20 C21 4.0(2) . . . . ?
C16 N4 C17 C18 177.43(14) . . . . ?
C3 C4 C5 O3 -179.90(16) . . . . ?
C3 C4 C5 C6 -0.5(3) . . . . ?
C1 C6 C9 N1 -6.2(3) . . . . ?
C1 C6 C5 O3 179.92(14) . . . . ?
C1 C6 C5 C4 0.5(2) . . . . ?
C20 C21 C22 C23 -0.2(2) . . . . ?
C15 N3 C14 C13 163.21(13) . . . . ?
C6 C1 C2 C3 -1.0(2) . . . . ?
C2 C3 C4 C5 -0.2(3) . . . . ?
C2 C1 C6 C9 -173.93(15) . . . . ?
C2 C1 C6 C5 0.3(2) . . . . ?
C9 N1 C10 C11 -162.10(15) . . . . ?
C9 C6 C5 O3 -5.6(2) . . . . ?
C9 C6 C5 C4 175.00(16) . . . . ?
C4 C3 C2 C1 1.0(3) . . . . ?
C5 C6 C9 N1 179.57(16) . . . . ?
C10 N1 C9 C6 177.40(15) . . . . ?
C11 N2 C12 C13 94.71(17) . . . . ?
C14 N3 C15 C16 -78.51(16) . . . . ?
C14 C13 C12 N2 69.8(2) . . . . ?
C24 O4 C19 C18 176.91(14) . . . . ?
C24 O4 C19 C20 -4.1(2) . . . . ?
C12 N2 C11 C10 -81.56(17) . . . . ?
C8 O3 C5 C6 174.23(15) . . . . ?
C8 O3 C5 C4 -6.3(3) . . . . ?
C25 O5 C21 C22 -1.5(2) . . . . ?
C25 O5 C21 C20 179.28(14) . . . . ?
C7 O2 C3 C2 5.4(2) . . . . ?
C7 O2 C3 C4 -174.28(16) . . . . ?
